data_7245817
loop_
_publ_author_name
'Hunter, L. R.'
'Sellars, J. D.'
'Probert, M. R.'

_publ_section_title
;
 A reversible pressure-induced bond rearrangement of flexible lanthanide
 2,5-bis(allyloxy)terephthalate coordination polymer networks
;
_journal_name_full CrystEngComm
_journal_paper_doi 10.1039/D2CE00499B
_journal_year 2022
_chemical_formula_moiety 'C24 H34 Ce N3 O11'
_chemical_formula_sum 'C24 H34 Ce N3 O11'
_chemical_formula_weight 680.66
_space_group_crystal_system triclinic
_space_group_IT_number 2
_space_group_name_Hall '-P 1'
_space_group_name_H-M_alt 'P -1'
_atom_sites_solution_hydrogens geom
_atom_sites_solution_primary dual
_audit_creation_date 2022-06-16
_audit_creation_method
;
Olex2 1.3
(compiled 2020.12.01 svn.r5f60950 for OlexSys, GUI svn.r6408)
;
_audit_update_record
;
2022-06-17 deposited with the CCDC.	2022-11-09 downloaded from the CCDC.
;
_cell_angle_alpha 109.534(4)
_cell_angle_beta 95.570(4)
_cell_angle_gamma 96.701(5)
_cell_formula_units_Z 2
_cell_length_a 9.9080(16)
_cell_length_b 11.1776(18)
_cell_length_c 13.939(2)
_cell_measurement_reflns_used 9626
_cell_measurement_temperature 150.0
_cell_measurement_theta_max 72.83
_cell_measurement_theta_min 5.27
_cell_volume 1429.6(4)
_computing_cell_refinement 'SAINT V8.38A (?, 2016)'
_computing_data_reduction 'SAINT V8.38A (?, 2016)'
_computing_molecular_graphics 'Olex2 1.3 (Dolomanov et al., 2009)'
_computing_publication_material 'Olex2 1.3 (Dolomanov et al., 2009)'
_computing_structure_refinement 'XL  (Sheldrick, 2008)'
_computing_structure_solution 'SHELXT  (Sheldrick, 2015)'
_diffrn_ambient_temperature 150.0
_diffrn_measured_fraction_theta_full 0.971
_diffrn_measured_fraction_theta_max 0.967
_diffrn_measurement_device_type 'Bruker APEX-II CCD'
_diffrn_measurement_method '\f and \w scans'
_diffrn_radiation_type CuK\a
_diffrn_radiation_wavelength 1.54178
_diffrn_reflns_av_R_equivalents 0.0680
_diffrn_reflns_av_unetI/netI 0.0332
_diffrn_reflns_Laue_measured_fraction_full 0.971
_diffrn_reflns_Laue_measured_fraction_max 0.967
_diffrn_reflns_limit_h_max 11
_diffrn_reflns_limit_h_min -11
_diffrn_reflns_limit_k_max 13
_diffrn_reflns_limit_k_min -13
_diffrn_reflns_limit_l_max 16
_diffrn_reflns_limit_l_min -16
_diffrn_reflns_number 42338
_diffrn_reflns_point_group_measured_fraction_full 0.971
_diffrn_reflns_point_group_measured_fraction_max 0.967
_diffrn_reflns_theta_full 67.679
_diffrn_reflns_theta_max 67.833
_diffrn_reflns_theta_min 3.400
_diffrn_source_current 1.0
_diffrn_source_power 0.05
_diffrn_source_voltage 50.0
_diffrn_standards_number 0
_exptl_absorpt_coefficient_mu 12.835
_exptl_absorpt_correction_T_max 0.2956
_exptl_absorpt_correction_T_min 0.1565
_exptl_absorpt_correction_type multi-scan
_exptl_absorpt_process_details
;
SADABS-2016/2 (Bruker,2016) was used for absorption correction.
wR2(int) was 0.1291 before and 0.1056 after correction.
The Ratio of minimum to maximum transmission is 0.5294.
The \l/2 correction factor is Not present.
;
_exptl_crystal_colour colourless
_exptl_crystal_colour_primary colourless
_exptl_crystal_density_diffrn 1.581
_exptl_crystal_description plate
_exptl_crystal_F_000 690
_exptl_crystal_size_max 0.2
_exptl_crystal_size_mid 0.07
_exptl_crystal_size_min 0.04
_refine_diff_density_max 1.533
_refine_diff_density_min -0.780
_refine_diff_density_rms 0.108
_refine_ls_extinction_method none
_refine_ls_goodness_of_fit_ref 1.039
_refine_ls_hydrogen_treatment constr
_refine_ls_matrix_type full
_refine_ls_number_parameters 375
_refine_ls_number_reflns 5030
_refine_ls_number_restraints 318
_refine_ls_restrained_S_all 1.011
_refine_ls_R_factor_all 0.0398
_refine_ls_R_factor_gt 0.0391
_refine_ls_shift/su_max 0.003
_refine_ls_shift/su_mean 0.000
_refine_ls_structure_factor_coef Fsqd
_refine_ls_weighting_details 'w=1/[\s^2^(Fo^2^)+(0.0747P)^2^+2.1343P] where P=(Fo^2^+2Fc^2^)/3'
_refine_ls_weighting_scheme calc
_refine_ls_wR_factor_gt 0.1092
_refine_ls_wR_factor_ref 0.1099
_reflns_Friedel_coverage 0.000
_reflns_number_gt 4909
_reflns_number_total 5030
_reflns_threshold_expression 'I > 2\s(I)'
_cod_data_source_file d2ce00499b2.cif
_cod_data_source_block 022_r34
_cod_database_code 7245817
_shelx_shelxl_version_number 2018/3
_shelx_space_group_comment
;
The symmetry employed for this shelxl refinement is uniquely defined
by the following loop, which should always be used as a source of
symmetry information in preference to the above space-group names.
They are only intended as comments.
;
_shelx_estimated_absorpt_t_max 0.628
_shelx_estimated_absorpt_t_min 0.183
_olex2_refinement_description
;
1. Fixed Uiso
 At 1.2 times of:
  All C(H) groups, All C(H,H) groups
 At 1.5 times of:
  All C(H,H,H) groups
2. Restrained distances
 N2-C22 \\sim N2-C24
 with sigma of 0.02
 C25-C24 \\sim C22-C23
 with sigma of 0.02
3. Uiso/Uaniso restraints and constraints
C25 \\sim C24 \\sim C22 \\sim C23: within 2A with sigma of 0.04 and sigma for
terminal atoms of 0.08 within 2A
4. Rigid body (RIGU) restrains
 All non-hydrogen atoms
 with sigma for 1-2 distances of 0.004 and sigma for 1-3 distances of 0.004
5. Others
 Fixed Sof: C24(0.57544) H24A(0.57544) H24B(0.57544) C25(0.57544)
 H25A(0.57544) H25B(0.57544) H25C(0.57544) C23(0.42456) H23A(0.42456)
 H23B(0.42456) H23C(0.42456) C22(0.42456) H22A(0.42456) H22B(0.42456)
6.a Secondary CH2 refined with riding coordinates:
 C5(H5A,H5B), C12(H12A,H12B), C21(H21A,H21B), C17(H17A,H17B), C16(H16A,H16B),
 C24(H24A,H24B), C22(H22A,H22B)
6.b Aromatic/amide H refined with riding coordinates:
 C10(H10), C4(H4), C6(H6), C20(H20), C15(H15), C13(H13)
6.c X=CH2 refined with riding coordinates:
 C7(H7A,H7B), C14(H14A,H14B)
6.d Idealised Me refined as rotating group:
 C19(H19A,H19B,H19C), C26(H26A,H26B,H26C), C18(H18A,H18B,H18C), C25(H25A,H25B,
 H25C), C23(H23A,H23B,H23C)
;
_olex2_submission_special_instructions 'No special instructions were received'

loop_
_space_group_symop_operation_xyz
'x, y, z'
'-x, -y, -z'

loop_
_atom_site_label
_atom_site_type_symbol
_atom_site_fract_x
_atom_site_fract_y
_atom_site_fract_z
_atom_site_U_iso_or_equiv
_atom_site_adp_type
_atom_site_occupancy
_atom_site_site_symmetry_order
_atom_site_calc_flag
_atom_site_refinement_flags_posn
_atom_site_refinement_flags_adp
_atom_site_refinement_flags_occupancy
_atom_site_disorder_assembly
_atom_site_disorder_group
Ce1 Ce 0.47987(2) 0.56676(2) 0.65414(2) 0.03337(11) Uani 1 1 d . . . . .
O2 O 0.3533(3) 0.4361(3) 0.4778(2) 0.0385(7) Uani 1 1 d . . . . .
O8 O 0.5813(3) 0.2850(3) 0.4330(2) 0.0415(7) Uani 1 1 d . . . . .
O10 O 0.6781(4) 0.1769(3) 0.6635(3) 0.0520(8) Uani 1 1 d . . . . .
O1 O 0.5395(4) 0.3494(3) 0.5956(2) 0.0451(7) Uani 1 1 d . . . . .
O9 O 0.2575(4) 0.4271(4) 0.3254(3) 0.0515(8) Uani 1 1 d . . . . .
O11 O -0.1197(4) 0.7016(4) 0.4776(3) 0.0629(10) Uani 1 1 d . . . . .
O4 O 0.6088(6) 0.8020(4) 0.7530(4) 0.0758(12) Uani 1 1 d . . . . .
O3 O 0.2699(4) 0.6405(4) 0.7135(3) 0.0612(10) Uani 1 1 d . . . . .
O6 O 0.3964(5) 0.4431(4) 0.7642(3) 0.0671(11) Uani 1 1 d . . . . .
C2 C 0.5311(5) 0.1278(4) 0.5073(3) 0.0371(9) Uani 1 1 d . . . . .
O5 O 0.5775(6) 0.6846(5) 0.8449(3) 0.0768(13) Uani 1 1 d . . . . .
N3 N 0.0975(5) 0.7494(5) 0.7644(4) 0.0585(11) Uani 1 1 d . . . . .
C9 C 0.1181(5) 0.4686(5) 0.4588(3) 0.0398(9) Uani 1 1 d . . . . .
C8 C 0.2500(5) 0.4405(4) 0.4167(4) 0.0391(9) Uani 1 1 d . . . . .
C3 C 0.5886(5) 0.0865(4) 0.5836(4) 0.0402(9) Uani 1 1 d . . . . .
N2 N 0.4099(6) 0.3156(6) 0.8597(4) 0.0702(15) Uani 1 1 d D . . . .
N1 N 0.6320(6) 0.7905(6) 0.8378(4) 0.0700(14) Uani 1 1 d . . . . .
C10 C 0.0583(5) 0.5663(5) 0.4424(4) 0.0469(11) Uani 1 1 d . . . . .
H10 H 0.098082 0.611256 0.402407 0.056 Uiso 1 1 calc R U . . .
C1 C 0.5545(5) 0.2655(4) 0.5126(4) 0.0383(9) Uani 1 1 d . . . . .
C4 C 0.5570(5) -0.0401(4) 0.5766(4) 0.0406(10) Uani 1 1 d . . . . .
H4 H 0.595773 -0.067254 0.629428 0.049 Uiso 1 1 calc R U . . .
C5 C 0.7674(6) 0.1316(5) 0.7256(4) 0.0506(11) Uani 1 1 d . . . . .
H5A H 0.819522 0.069717 0.681773 0.061 Uiso 1 1 calc R U . . .
H5B H 0.713387 0.087538 0.763716 0.061 Uiso 1 1 calc R U . . .
C6 C 0.8621(6) 0.2429(6) 0.7979(4) 0.0535(12) Uani 1 1 d . . . . .
H6 H 0.929424 0.225142 0.842483 0.064 Uiso 1 1 calc R U . . .
C11 C -0.0602(5) 0.6000(5) 0.4839(4) 0.0473(11) Uani 1 1 d . . . . .
C20 C 0.4519(6) 0.3675(6) 0.7949(4) 0.0524(12) Uani 1 1 d . . . . .
H20 H 0.533863 0.344428 0.768632 0.063 Uiso 1 1 calc R U . . .
C7 C 0.8646(6) 0.3628(6) 0.8081(5) 0.0583(13) Uani 1 1 d . . . . .
H7A H 0.799711 0.386361 0.765568 0.070 Uiso 1 1 calc R U . . .
H7B H 0.931224 0.427169 0.857972 0.070 Uiso 1 1 calc R U . . .
C12 C -0.0905(7) 0.7524(6) 0.3993(5) 0.0609(14) Uani 1 1 d . . . . .
H12A H -0.102903 0.682433 0.331545 0.073 Uiso 1 1 calc R U . . .
H12B H 0.005339 0.797754 0.414401 0.073 Uiso 1 1 calc R U . . .
C15 C 0.1965(6) 0.7206(6) 0.7091(5) 0.0570(13) Uani 1 1 d . . . . .
H15 H 0.212770 0.764490 0.662581 0.068 Uiso 1 1 calc R U . . .
O7 O 0.7035(8) 0.8723(7) 0.9111(5) 0.121(2) Uani 1 1 d . . . . .
C21 C 0.4893(9) 0.2351(8) 0.8975(6) 0.081(2) Uani 1 1 d . . . . .
H21A H 0.490207 0.261292 0.972840 0.098 Uiso 1 1 calc R U . . .
H21B H 0.585326 0.251776 0.885280 0.098 Uiso 1 1 calc R U . . .
C13 C -0.1885(7) 0.8432(7) 0.3990(5) 0.0651(15) Uani 1 1 d . . . . .
H13 H -0.282894 0.814188 0.397918 0.078 Uiso 1 1 calc R U . . .
C17 C 0.0059(7) 0.8388(7) 0.7545(5) 0.0692(16) Uani 1 1 d . . . . .
H17A H -0.089977 0.793461 0.738394 0.083 Uiso 1 1 calc R U . . .
H17B H 0.025661 0.865699 0.695774 0.083 Uiso 1 1 calc R U . . .
C16 C 0.0653(9) 0.6777(9) 0.8324(7) 0.089(2) Uani 1 1 d . . . . .
H16A H 0.072402 0.586026 0.797982 0.107 Uiso 1 1 calc R U . . .
H16B H -0.030096 0.683113 0.846955 0.107 Uiso 1 1 calc R U . . .
C24 C 0.2629(10) 0.3200(10) 0.8826(8) 0.054(2) Uani 0.5754 1 d D U P A 1
H24A H 0.204749 0.328859 0.824261 0.065 Uiso 0.5754 1 calc R U P A 1
H24B H 0.225322 0.239014 0.891651 0.065 Uiso 0.5754 1 calc R U P A 1
C19 C 0.0179(9) 0.9542(8) 0.8469(8) 0.102(3) Uani 1 1 d . . . . .
H19A H -0.043672 1.011271 0.833810 0.153 Uiso 1 1 calc R U . . .
H19B H 0.112838 0.999202 0.864116 0.153 Uiso 1 1 calc R U . . .
H19C H -0.007439 0.928972 0.904516 0.153 Uiso 1 1 calc R U . . .
C14 C -0.1542(9) 0.9599(8) 0.4002(7) 0.088(2) Uani 1 1 d . . . . .
H14A H -0.060751 0.992069 0.401355 0.106 Uiso 1 1 calc R U . . .
H14B H -0.222575 1.012700 0.399945 0.106 Uiso 1 1 calc R U . . .
C26 C 0.4395(11) 0.0957(10) 0.8509(9) 0.102(3) Uani 1 1 d . . . . .
H26A H 0.434033 0.068887 0.775972 0.153 Uiso 1 1 calc R U . . .
H26B H 0.348182 0.076403 0.868762 0.153 Uiso 1 1 calc R U . . .
H26C H 0.503110 0.049129 0.877117 0.153 Uiso 1 1 calc R U . . .
C18 C 0.1610(15) 0.7311(16) 0.9292(8) 0.159(6) Uani 1 1 d . . . . .
H18A H 0.247585 0.772027 0.917181 0.238 Uiso 1 1 calc R U . . .
H18B H 0.178705 0.661785 0.954679 0.238 Uiso 1 1 calc R U . . .
H18C H 0.120693 0.795066 0.980350 0.238 Uiso 1 1 calc R U . . .
C25 C 0.2614(19) 0.4293(18) 0.9765(10) 0.095(5) Uani 0.5754 1 d D U P A 1
H25A H 0.288605 0.509654 0.964549 0.142 Uiso 0.5754 1 calc R U P A 1
H25B H 0.325862 0.424354 1.032513 0.142 Uiso 0.5754 1 calc R U P A 1
H25C H 0.168592 0.426951 0.995362 0.142 Uiso 0.5754 1 calc R U P A 1
C23 C 0.2095(17) 0.341(2) 0.939(2) 0.096(6) Uani 0.4246 1 d D U P A 2
H23A H 0.156899 0.337475 0.874575 0.144 Uiso 0.4246 1 calc R U P A 2
H23B H 0.164912 0.387791 0.997117 0.144 Uiso 0.4246 1 calc R U P A 2
H23C H 0.213342 0.253968 0.938556 0.144 Uiso 0.4246 1 calc R U P A 2
C22 C 0.3470(16) 0.4076(16) 0.9496(11) 0.069(3) Uani 0.4246 1 d D U P A 2
H22A H 0.399746 0.420088 1.017190 0.083 Uiso 0.4246 1 calc R U P A 2
H22B H 0.345677 0.492466 0.941999 0.083 Uiso 0.4246 1 calc R U P A 2

loop_
_atom_site_aniso_label
_atom_site_aniso_U_11
_atom_site_aniso_U_22
_atom_site_aniso_U_33
_atom_site_aniso_U_23
_atom_site_aniso_U_13
_atom_site_aniso_U_12
Ce1 0.04095(16) 0.03383(16) 0.03454(16) 0.01897(11) 0.01344(10) 0.01426(10)
O2 0.0379(15) 0.0395(16) 0.0455(17) 0.0217(13) 0.0095(12) 0.0114(12)
O8 0.0543(18) 0.0378(16) 0.0435(16) 0.0225(13) 0.0163(14) 0.0177(14)
O10 0.067(2) 0.0405(17) 0.0497(19) 0.0200(14) -0.0070(16) 0.0147(15)
O1 0.066(2) 0.0389(16) 0.0402(16) 0.0217(13) 0.0117(14) 0.0201(15)
O9 0.0479(18) 0.072(2) 0.0363(16) 0.0182(16) 0.0098(14) 0.0163(17)
O11 0.071(2) 0.071(2) 0.077(3) 0.050(2) 0.037(2) 0.036(2)
O4 0.104(3) 0.055(2) 0.065(2) 0.022(2) -0.007(2) 0.013(2)
O3 0.068(2) 0.074(3) 0.068(2) 0.042(2) 0.034(2) 0.037(2)
O6 0.090(3) 0.069(3) 0.075(3) 0.050(2) 0.046(2) 0.038(2)
C2 0.045(2) 0.035(2) 0.042(2) 0.0212(18) 0.0136(18) 0.0155(18)
O5 0.087(3) 0.093(3) 0.052(2) 0.027(2) 0.019(2) 0.007(3)
N3 0.064(3) 0.063(3) 0.065(3) 0.034(2) 0.027(2) 0.030(2)
C9 0.035(2) 0.051(3) 0.036(2) 0.0183(19) 0.0063(17) 0.0102(18)
C8 0.037(2) 0.040(2) 0.043(2) 0.0166(18) 0.0097(17) 0.0089(17)
C3 0.050(2) 0.036(2) 0.043(2) 0.0208(18) 0.0102(18) 0.0154(18)
N2 0.081(3) 0.087(4) 0.082(3) 0.062(3) 0.044(3) 0.043(3)
N1 0.075(3) 0.070(3) 0.052(3) 0.006(2) 0.005(2) 0.012(3)
C10 0.049(3) 0.054(3) 0.049(3) 0.028(2) 0.017(2) 0.014(2)
C1 0.043(2) 0.038(2) 0.043(2) 0.0215(18) 0.0114(18) 0.0161(18)
C4 0.056(3) 0.038(2) 0.039(2) 0.0211(18) 0.0122(19) 0.0214(19)
C5 0.061(3) 0.051(3) 0.049(3) 0.026(2) 0.005(2) 0.021(2)
C6 0.055(3) 0.064(3) 0.049(3) 0.029(2) 0.003(2) 0.013(2)
C11 0.047(2) 0.057(3) 0.049(3) 0.028(2) 0.015(2) 0.020(2)
C20 0.058(3) 0.062(3) 0.053(3) 0.035(2) 0.020(2) 0.018(2)
C7 0.062(3) 0.058(3) 0.055(3) 0.022(2) 0.005(2) 0.009(3)
C12 0.071(4) 0.066(3) 0.065(3) 0.040(3) 0.024(3) 0.022(3)
C15 0.066(3) 0.062(3) 0.059(3) 0.032(3) 0.025(3) 0.025(3)
O7 0.129(5) 0.124(5) 0.070(3) 0.002(3) -0.011(3) -0.018(4)
C21 0.098(5) 0.109(5) 0.086(5) 0.074(4) 0.046(4) 0.059(4)
C13 0.072(4) 0.075(4) 0.064(4) 0.040(3) 0.014(3) 0.024(3)
C17 0.065(4) 0.077(4) 0.076(4) 0.032(3) 0.016(3) 0.032(3)
C16 0.103(5) 0.114(6) 0.096(5) 0.070(5) 0.059(4) 0.062(5)
C24 0.058(5) 0.061(5) 0.057(5) 0.033(4) 0.024(5) 0.020(4)
C19 0.089(6) 0.067(4) 0.136(8) 0.012(4) 0.007(6) 0.032(4)
C14 0.091(5) 0.080(4) 0.126(7) 0.065(5) 0.036(5) 0.039(4)
C26 0.107(7) 0.105(5) 0.128(8) 0.068(6) 0.045(6) 0.045(5)
C18 0.189(12) 0.258(17) 0.086(6) 0.095(8) 0.046(6) 0.129(12)
C25 0.088(10) 0.125(12) 0.064(7) 0.011(7) 0.009(7) 0.054(10)
C23 0.063(9) 0.102(14) 0.119(17) 0.026(13) 0.030(10) 0.026(9)
C22 0.072(8) 0.086(10) 0.061(8) 0.036(7) 0.015(6) 0.019(7)

loop_
_atom_type_symbol
_atom_type_description
_atom_type_scat_dispersion_real
_atom_type_scat_dispersion_imag
_atom_type_scat_source
C C 0.0181 0.0091 'International Tables Vol C Tables 4.2.6.8 and 6.1.1.4'
H H 0.0000 0.0000 'International Tables Vol C Tables 4.2.6.8 and 6.1.1.4'
Ce Ce -1.8482 9.6596 'International Tables Vol C Tables 4.2.6.8 and 6.1.1.4'
N N 0.0311 0.0180 'International Tables Vol C Tables 4.2.6.8 and 6.1.1.4'
O O 0.0492 0.0322 'International Tables Vol C Tables 4.2.6.8 and 6.1.1.4'

loop_
_geom_angle_atom_site_label_1
_geom_angle_atom_site_label_2
_geom_angle_atom_site_label_3
_geom_angle
_geom_angle_site_symmetry_1
_geom_angle_site_symmetry_3
_geom_angle_publ_flag
O2 Ce1 O2 71.90(11) . 2_666 ?
O2 Ce1 O9 115.18(10) . 2_666 ?
O2 Ce1 O4 138.17(12) . . ?
O2 Ce1 O4 84.67(14) 2_666 . ?
O2 Ce1 O6 103.30(14) . . ?
O2 Ce1 O5 170.95(13) . . ?
O8 Ce1 O2 71.66(11) 2_666 . ?
O8 Ce1 O2 72.10(10) 2_666 2_666 ?
O8 Ce1 O9 109.51(12) 2_666 2_666 ?
O8 Ce1 O4 68.29(13) 2_666 . ?
O8 Ce1 O6 144.09(13) 2_666 . ?
O8 Ce1 O5 112.33(15) 2_666 . ?
O1 Ce1 O2 73.90(10) . 2_666 ?
O1 Ce1 O2 69.06(11) . . ?
O1 Ce1 O8 134.11(10) . 2_666 ?
O1 Ce1 O9 68.59(12) . 2_666 ?
O1 Ce1 O4 137.07(15) . . ?
O1 Ce1 O6 69.21(12) . . ?
O1 Ce1 O5 110.13(15) . . ?
O9 Ce1 O2 50.58(10) 2_666 2_666 ?
O9 Ce1 O4 69.04(15) 2_666 . ?
O3 Ce1 O2 91.66(13) . . ?
O3 Ce1 O2 144.51(11) . 2_666 ?
O3 Ce1 O8 72.91(12) . 2_666 ?
O3 Ce1 O1 130.19(14) . . ?
O3 Ce1 O9 152.71(14) . 2_666 ?
O3 Ce1 O4 87.91(17) . . ?
O3 Ce1 O6 71.72(13) . . ?
O3 Ce1 O5 82.11(16) . . ?
O6 Ce1 O2 141.70(11) . 2_666 ?
O6 Ce1 O9 104.72(14) . 2_666 ?
O6 Ce1 O4 116.09(16) . . ?
O6 Ce1 O5 68.56(17) . . ?
O5 Ce1 O2 116.86(14) . 2_666 ?
O5 Ce1 O9 71.77(14) . 2_666 ?
O5 Ce1 O4 48.57(16) . . ?
Ce1 O2 Ce1 108.10(11) . 2_666 ?
C8 O2 Ce1 138.5(3) . . ?
C8 O2 Ce1 92.9(3) . 2_666 ?
C1 O8 Ce1 135.5(3) . 2_666 ?
C3 O10 C5 117.7(4) . . ?
C1 O1 Ce1 138.2(3) . . ?
C8 O9 Ce1 94.0(3) . 2_666 ?
C11 O11 C12 119.0(4) . . ?
N1 O4 Ce1 96.6(4) . . ?
C15 O3 Ce1 140.0(4) . . ?
C20 O6 Ce1 129.3(4) . . ?
C3 C2 C1 123.4(4) . . ?
C4 C2 C3 119.3(4) 2_656 . ?
C4 C2 C1 117.2(4) 2_656 . ?
N1 O5 Ce1 98.1(3) . . ?
C15 N3 C17 124.0(5) . . ?
C15 N3 C16 118.7(5) . . ?
C17 N3 C16 116.9(5) . . ?
C10 C9 C8 118.4(4) . . ?
C10 C9 C11 120.6(4) . 2_566 ?
C11 C9 C8 120.9(4) 2_566 . ?
O2 C8 Ce1 61.3(2) . 2_666 ?
O2 C8 C9 118.7(4) . . ?
O9 C8 Ce1 61.0(2) . 2_666 ?
O9 C8 O2 121.9(4) . . ?
O9 C8 C9 119.4(4) . . ?
C9 C8 Ce1 170.3(3) . 2_666 ?
O10 C3 C2 116.8(4) . . ?
O10 C3 C4 122.8(4) . . ?
C4 C3 C2 120.5(4) . . ?
C20 N2 C21 122.1(5) . . ?
C20 N2 C24 118.9(6) . . ?
C20 N2 C22 114.3(8) . . ?
C21 N2 C24 118.1(6) . . ?
C21 N2 C22 110.2(8) . . ?
O4 N1 Ce1 59.5(3) . . ?
O4 N1 O5 116.3(5) . . ?
O5 N1 Ce1 57.1(3) . . ?
O7 N1 Ce1 173.2(6) . . ?
O7 N1 O4 123.1(7) . . ?
O7 N1 O5 120.5(7) . . ?
C9 C10 H10 119.7 . . ?
C9 C10 C11 120.6(5) . . ?
C11 C10 H10 119.7 . . ?
O8 C1 O1 126.3(4) . . ?
O8 C1 C2 116.9(4) . . ?
O1 C1 C2 116.7(4) . . ?
C2 C4 H4 119.9 2_656 . ?
C3 C4 C2 120.2(4) . 2_656 ?
C3 C4 H4 119.9 . . ?
O10 C5 H5A 110.1 . . ?
O10 C5 H5B 110.1 . . ?
O10 C5 C6 108.0(4) . . ?
H5A C5 H5B 108.4 . . ?
C6 C5 H5A 110.1 . . ?
C6 C5 H5B 110.1 . . ?
C5 C6 H6 116.3 . . ?
C7 C6 C5 127.5(5) . . ?
C7 C6 H6 116.3 . . ?
O11 C11 C9 117.0(4) . 2_566 ?
O11 C11 C10 124.1(5) . . ?
C10 C11 C9 118.8(5) . 2_566 ?
O6 C20 N2 126.5(5) . . ?
O6 C20 H20 116.7 . . ?
N2 C20 H20 116.7 . . ?
C6 C7 H7A 120.0 . . ?
C6 C7 H7B 120.0 . . ?
H7A C7 H7B 120.0 . . ?
O11 C12 H12A 110.5 . . ?
O11 C12 H12B 110.5 . . ?
O11 C12 C13 106.4(5) . . ?
H12A C12 H12B 108.6 . . ?
C13 C12 H12A 110.5 . . ?
C13 C12 H12B 110.5 . . ?
O3 C15 N3 124.4(5) . . ?
O3 C15 H15 117.8 . . ?
N3 C15 H15 117.8 . . ?
N2 C21 H21A 108.4 . . ?
N2 C21 H21B 108.4 . . ?
N2 C21 C26 115.3(8) . . ?
H21A C21 H21B 107.5 . . ?
C26 C21 H21A 108.4 . . ?
C26 C21 H21B 108.4 . . ?
C12 C13 H13 117.7 . . ?
C14 C13 C12 124.6(7) . . ?
C14 C13 H13 117.7 . . ?
N3 C17 H17A 108.8 . . ?
N3 C17 H17B 108.8 . . ?
N3 C17 C19 114.0(6) . . ?
H17A C17 H17B 107.7 . . ?
C19 C17 H17A 108.8 . . ?
C19 C17 H17B 108.8 . . ?
N3 C16 H16A 109.7 . . ?
N3 C16 H16B 109.7 . . ?
N3 C16 C18 110.0(9) . . ?
H16A C16 H16B 108.2 . . ?
C18 C16 H16A 109.7 . . ?
C18 C16 H16B 109.7 . . ?
N2 C24 H24A 109.8 . . ?
N2 C24 H24B 109.8 . . ?
H24A C24 H24B 108.2 . . ?
C25 C24 N2 109.4(10) . . ?
C25 C24 H24A 109.8 . . ?
C25 C24 H24B 109.8 . . ?
C17 C19 H19A 109.5 . . ?
C17 C19 H19B 109.5 . . ?
C17 C19 H19C 109.5 . . ?
H19A C19 H19B 109.5 . . ?
H19A C19 H19C 109.5 . . ?
H19B C19 H19C 109.5 . . ?
C13 C14 H14A 120.0 . . ?
C13 C14 H14B 120.0 . . ?
H14A C14 H14B 120.0 . . ?
C21 C26 H26A 109.5 . . ?
C21 C26 H26B 109.5 . . ?
C21 C26 H26C 109.5 . . ?
H26A C26 H26B 109.5 . . ?
H26A C26 H26C 109.5 . . ?
H26B C26 H26C 109.5 . . ?
C16 C18 H18A 109.5 . . ?
C16 C18 H18B 109.5 . . ?
C16 C18 H18C 109.5 . . ?
H18A C18 H18B 109.5 . . ?
H18A C18 H18C 109.5 . . ?
H18B C18 H18C 109.5 . . ?
C24 C25 H25A 109.5 . . ?
C24 C25 H25B 109.5 . . ?
C24 C25 H25C 109.5 . . ?
H25A C25 H25B 109.5 . . ?
H25A C25 H25C 109.5 . . ?
H25B C25 H25C 109.5 . . ?
H23A C23 H23B 109.5 . . ?
H23A C23 H23C 109.5 . . ?
H23B C23 H23C 109.5 . . ?
C22 C23 H23A 109.5 . . ?
C22 C23 H23B 109.5 . . ?
C22 C23 H23C 109.5 . . ?
N2 C22 H22A 111.0 . . ?
N2 C22 H22B 111.0 . . ?
C23 C22 N2 103.6(14) . . ?
C23 C22 H22A 111.0 . . ?
C23 C22 H22B 111.0 . . ?
H22A C22 H22B 109.0 . . ?

loop_
_geom_bond_atom_site_label_1
_geom_bond_atom_site_label_2
_geom_bond_distance
_geom_bond_site_symmetry_2
_geom_bond_publ_flag
Ce1 O2 2.584(3) 2_666 ?
Ce1 O2 2.514(3) . ?
Ce1 O8 2.454(3) 2_666 ?
Ce1 O1 2.454(3) . ?
Ce1 O9 2.581(4) 2_666 ?
Ce1 O4 2.626(5) . ?
Ce1 O3 2.443(4) . ?
Ce1 O6 2.519(4) . ?
Ce1 O5 2.569(5) . ?
O2 C8 1.282(6) . ?
O8 C1 1.246(6) . ?
O10 C3 1.376(6) . ?
O10 C5 1.428(6) . ?
O1 C1 1.257(6) . ?
O9 C8 1.242(6) . ?
O11 C11 1.363(6) . ?
O11 C12 1.426(6) . ?
O4 N1 1.235(7) . ?
O3 C15 1.230(7) . ?
O6 C20 1.227(7) . ?
C2 C3 1.394(6) . ?
C2 C1 1.505(6) . ?
C2 C4 1.388(7) 2_656 ?
O5 N1 1.281(8) . ?
N3 C15 1.309(7) . ?
N3 C17 1.455(7) . ?
N3 C16 1.466(8) . ?
C9 C8 1.507(6) . ?
C9 C10 1.374(7) . ?
C9 C11 1.397(7) 2_566 ?
C3 C4 1.382(7) . ?
N2 C20 1.302(7) . ?
N2 C21 1.452(8) . ?
N2 C24 1.523(10) . ?
N2 C22 1.567(14) . ?
N1 O7 1.211(8) . ?
C10 H10 0.9500 . ?
C10 C11 1.395(7) . ?
C4 H4 0.9500 . ?
C5 H5A 0.9900 . ?
C5 H5B 0.9900 . ?
C5 C6 1.466(8) . ?
C6 H6 0.9500 . ?
C6 C7 1.297(8) . ?
C20 H20 0.9500 . ?
C7 H7A 0.9500 . ?
C7 H7B 0.9500 . ?
C12 H12A 0.9900 . ?
C12 H12B 0.9900 . ?
C12 C13 1.485(8) . ?
C15 H15 0.9500 . ?
C21 H21A 0.9900 . ?
C21 H21B 0.9900 . ?
C21 C26 1.475(14) . ?
C13 H13 0.9500 . ?
C13 C14 1.303(10) . ?
C17 H17A 0.9900 . ?
C17 H17B 0.9900 . ?
C17 C19 1.471(10) . ?
C16 H16A 0.9900 . ?
C16 H16B 0.9900 . ?
C16 C18 1.470(15) . ?
C24 H24A 0.9900 . ?
C24 H24B 0.9900 . ?
C24 C25 1.465(14) . ?
C19 H19A 0.9800 . ?
C19 H19B 0.9800 . ?
C19 H19C 0.9800 . ?
C14 H14A 0.9500 . ?
C14 H14B 0.9500 . ?
C26 H26A 0.9800 . ?
C26 H26B 0.9800 . ?
C26 H26C 0.9800 . ?
C18 H18A 0.9800 . ?
C18 H18B 0.9800 . ?
C18 H18C 0.9800 . ?
C25 H25A 0.9800 . ?
C25 H25B 0.9800 . ?
C25 H25C 0.9800 . ?
C23 H23A 0.9800 . ?
C23 H23B 0.9800 . ?
C23 H23C 0.9800 . ?
C23 C22 1.442(17) . ?
C22 H22A 0.9900 . ?
C22 H22B 0.9900 . ?

loop_
_geom_torsion_atom_site_label_1
_geom_torsion_atom_site_label_2
_geom_torsion_atom_site_label_3
_geom_torsion_atom_site_label_4
_geom_torsion
_geom_torsion_site_symmetry_1
_geom_torsion_site_symmetry_2
_geom_torsion_site_symmetry_3
_geom_torsion_site_symmetry_4
_geom_torsion_publ_flag
Ce1 O2 C8 Ce1 121.7(4) . . . 2_666 ?
Ce1 O2 C8 O9 130.0(4) . . . . ?
Ce1 O2 C8 O9 8.3(5) 2_666 . . . ?
Ce1 O2 C8 C9 -47.2(6) . . . . ?
Ce1 O2 C8 C9 -168.9(4) 2_666 . . . ?
Ce1 O8 C1 O1 -35.4(8) 2_666 . . . ?
Ce1 O8 C1 C2 141.4(3) 2_666 . . . ?
Ce1 O1 C1 O8 23.2(8) . . . . ?
Ce1 O1 C1 C2 -153.6(3) . . . . ?
Ce1 O9 C8 O2 -8.3(5) 2_666 . . . ?
Ce1 O9 C8 C9 168.9(4) 2_666 . . . ?
Ce1 O4 N1 O5 -6.3(6) . . . . ?
Ce1 O4 N1 O7 172.6(7) . . . . ?
Ce1 O3 C15 N3 -169.0(5) . . . . ?
Ce1 O6 C20 N2 173.0(5) . . . . ?
Ce1 O5 N1 O4 6.4(6) . . . . ?
Ce1 O5 N1 O7 -172.5(7) . . . . ?
O10 C3 C4 C2 -178.3(4) . . . 2_656 ?
O10 C5 C6 C7 2.0(9) . . . . ?
O11 C12 C13 C14 131.1(8) . . . . ?
C2 C3 C4 C2 0.8(8) . . . 2_656 ?
C9 C10 C11 O11 174.9(5) . . . . ?
C9 C10 C11 C9 -1.0(9) . . . 2_566 ?
C8 C9 C10 C11 -177.0(5) . . . . ?
C3 O10 C5 C6 174.1(4) . . . . ?
C3 C2 C1 O8 134.8(5) . . . . ?
C3 C2 C1 O1 -48.0(6) . . . . ?
C10 C9 C8 O2 127.5(5) . . . . ?
C10 C9 C8 O9 -49.7(7) . . . . ?
C1 C2 C3 O10 -4.4(7) . . . . ?
C1 C2 C3 C4 176.5(4) . . . . ?
C4 C2 C3 O10 178.3(4) 2_656 . . . ?
C4 C2 C3 C4 -0.8(8) 2_656 . . . ?
C4 C2 C1 O8 -47.9(6) 2_656 . . . ?
C4 C2 C1 O1 129.3(5) 2_656 . . . ?
C5 O10 C3 C2 -162.3(5) . . . . ?
C5 O10 C3 C4 16.8(7) . . . . ?
C11 O11 C12 C13 169.5(5) . . . . ?
C11 C9 C8 O2 -50.4(6) 2_566 . . . ?
C11 C9 C8 O9 132.3(5) 2_566 . . . ?
C11 C9 C10 C11 1.0(9) 2_566 . . . ?
C20 N2 C21 C26 -103.3(9) . . . . ?
C20 N2 C24 C25 -96.3(11) . . . . ?
C20 N2 C22 C23 121.3(14) . . . . ?
C12 O11 C11 C9 -163.1(5) . . . 2_566 ?
C12 O11 C11 C10 21.0(9) . . . . ?
C15 N3 C17 C19 -116.0(8) . . . . ?
C15 N3 C16 C18 81.9(9) . . . . ?
C21 N2 C20 O6 -174.8(7) . . . . ?
C21 N2 C24 C25 94.0(11) . . . . ?
C21 N2 C22 C23 -96.7(15) . . . . ?
C17 N3 C15 O3 -176.2(6) . . . . ?
C17 N3 C16 C18 -104.9(8) . . . . ?
C16 N3 C15 O3 -3.5(11) . . . . ?
C16 N3 C17 C19 71.1(9) . . . . ?
C24 N2 C20 O6 15.9(11) . . . . ?
C24 N2 C21 C26 66.1(9) . . . . ?
C22 N2 C20 O6 -37.9(11) . . . . ?
C22 N2 C21 C26 118.2(9) . . . . ?
